data_7208045
loop_
_publ_author_name
'Bhattacharya, Saurav'
'Ramanujachary, K. V.'
'Lofland, S. E.'
'Magdaleno, Travis'
'Natarajan, Srinivasan'

_publ_section_title
;
 Stabilization of O--Mn--O clusters (Mn5) in three dimensionally extended
 MOF structures: synthesis, structure and properties
;
_journal_issue 13
_journal_name_full CrystEngComm
_journal_page_first 4323
_journal_paper_doi 10.1039/c2ce06386g
_journal_volume 14
_journal_year 2012
_chemical_formula_sum 'C84 H52 K2 Mn5 O38 S6'
_chemical_formula_weight 2214.48
_chemical_name_common 'Manganese Sulfonyldibenzoate'
_chemical_name_systematic
;
?
;
_space_group_IT_number 2
_symmetry_cell_setting triclinic
_symmetry_space_group_name_Hall '-P 1'
_symmetry_space_group_name_H-M 'P -1'
_atom_sites_solution_hydrogens geom
_atom_sites_solution_primary direct
_atom_sites_solution_secondary difmap
_audit_creation_method SHELXL-97
_cell_angle_alpha 86.701(2)
_cell_angle_beta 72.142(2)
_cell_angle_gamma 60.438(3)
_cell_formula_units_Z 1
_cell_length_a 12.7407(3)
_cell_length_b 12.7787(3)
_cell_length_c 15.9960(4)
_cell_measurement_temperature 293(2)
_cell_volume 2142.27(12)
_computing_cell_refinement SMART
_computing_data_collection 'SMART (Bruker, 2000)'
_computing_data_reduction 'SAINT (Bruker, 2000)'
_computing_molecular_graphics 'Ortep-3 for Windows (Farrugia, 1997) and CAMERON (Watkin et al., 1993)'
_computing_publication_material 'PLATON (Spek, 1990)'
_computing_structure_refinement 'SHELXL-97 (Sheldrick, 1997)'
_computing_structure_solution 'SIR92 (Altomare et al., 1993)'
_diffrn_ambient_temperature 293(2)
_diffrn_measured_fraction_theta_full 0.999
_diffrn_measured_fraction_theta_max 0.999
_diffrn_radiation_monochromator graphite
_diffrn_radiation_source 'fine-focus sealed tube'
_diffrn_radiation_type MoK\a
_diffrn_radiation_wavelength 0.71073
_diffrn_reflns_av_R_equivalents 0.0493
_diffrn_reflns_av_sigmaI/netI 0.0342
_diffrn_reflns_limit_h_max 15
_diffrn_reflns_limit_h_min -15
_diffrn_reflns_limit_k_max 15
_diffrn_reflns_limit_k_min -15
_diffrn_reflns_limit_l_max 19
_diffrn_reflns_limit_l_min -19
_diffrn_reflns_number 47793
_diffrn_reflns_theta_full 26.00
_diffrn_reflns_theta_max 26.00
_diffrn_reflns_theta_min 2.40
_exptl_absorpt_coefficient_mu 1.056
_exptl_absorpt_correction_T_max 0.909
_exptl_absorpt_correction_T_min 0.859
_exptl_absorpt_correction_type multi-scan
_exptl_absorpt_process_details '(SADABS; Sheldrick, 1996)'
_exptl_crystal_colour Colourless
_exptl_crystal_density_diffrn 1.713
_exptl_crystal_density_method 'not measured'
_exptl_crystal_description Block
_exptl_crystal_F_000 1115
_exptl_crystal_size_max 0.19
_exptl_crystal_size_mid 0.12
_exptl_crystal_size_min 0.09
_refine_diff_density_max 1.515
_refine_diff_density_min -0.527
_refine_diff_density_rms 0.065
_refine_ls_extinction_method none
_refine_ls_goodness_of_fit_ref 1.089
_refine_ls_hydrogen_treatment constr
_refine_ls_matrix_type full
_refine_ls_number_parameters 610
_refine_ls_number_reflns 8409
_refine_ls_number_restraints 0
_refine_ls_restrained_S_all 1.089
_refine_ls_R_factor_all 0.0462
_refine_ls_R_factor_gt 0.0334
_refine_ls_shift/su_max 0.001
_refine_ls_shift/su_mean 0.000
_refine_ls_structure_factor_coef Fsqd
_refine_ls_weighting_details 'calc w=1/[\s^2^(Fo^2^)+(0.0419P)^2^+0.6508P] where P=(Fo^2^+2Fc^2^)/3'
_refine_ls_weighting_scheme calc
_refine_ls_wR_factor_gt 0.0859
_refine_ls_wR_factor_ref 0.0919
_reflns_number_gt 6828
_reflns_number_total 8409
_reflns_threshold_expression >2sigma(I)
_cod_data_source_file c2ce06386g.txt
_cod_data_source_block Compound(2)
_cod_depositor_comments
;
The following automatic conversions were performed:

'_symmetry_cell_setting' value 'Triclinic' changed to 'triclinic'
according to /home/saulius/struct/CIF-dictionaries/cif_core.dic
dictionary named 'cif_core.dic' version 2.4.1 from 2010-06-29.

Automatic conversion script
Id: cif_fix_values 1891 2012-01-12 08:04:46Z andrius 
;
_cod_original_cell_volume 2142.27(9)
_cod_original_sg_symbol_H-M P-1
_cod_database_code 7208045

loop_
_symmetry_equiv_pos_as_xyz
'x, y, z'
'-x, -y, -z'

loop_
_atom_site_label
_atom_site_type_symbol
_atom_site_fract_x
_atom_site_fract_y
_atom_site_fract_z
_atom_site_U_iso_or_equiv
_atom_site_adp_type
_atom_site_occupancy
_atom_site_symmetry_multiplicity
_atom_site_calc_flag
_atom_site_refinement_flags
Mn1 Mn 0.0000 0.5000 0.0000 0.02062(12) Uani 1 2 d S
Mn2 Mn -0.14550(3) 0.75564(3) 0.29065(2) 0.01992(9) Uani 1 1 d .
Mn3 Mn -0.04292(3) 0.73886(3) 0.08735(2) 0.01993(9) Uani 1 1 d .
K1 K -0.92634(6) 0.62388(6) 0.41794(4) 0.04052(16) Uani 1 1 d .
S1 S 0.22053(6) 0.79725(6) -0.47701(4) 0.02871(15) Uani 1 1 d .
S2 S -0.61947(5) 0.49817(5) 0.19097(4) 0.02204(13) Uani 1 1 d .
S3 S 0.42604(6) 0.98036(5) 0.20096(5) 0.02914(15) Uani 1 1 d .
O1 O 0.04336(17) 0.60527(16) -0.09109(11) 0.0338(4) Uani 1 1 d .
O2 O -0.16861(14) 0.66168(14) 0.08744(11) 0.0237(4) Uani 1 1 d .
O3 O 0.07789(15) 1.54119(14) 0.09370(11) 0.0249(4) Uani 1 1 d .
O4 O 0.80924(16) 0.72578(16) -0.57942(11) 0.0314(4) Uani 1 1 d .
O5 O -0.26596(19) -0.06313(16) 0.28080(15) 0.0448(5) Uani 1 1 d .
O6 O -0.24323(16) 0.70077(16) 0.23418(12) 0.0328(4) Uani 1 1 d .
O7 O -0.00611(16) 0.79846(16) 0.29791(12) 0.0327(4) Uani 1 1 d .
O8 O 0.01420(16) 1.57446(15) 0.24065(12) 0.0321(4) Uani 1 1 d .
O9 O -0.20241(18) -0.09446(17) 0.13390(15) 0.0462(5) Uani 1 1 d .
O10 O 0.0273(2) 0.77069(19) -0.03957(12) 0.0490(6) Uani 1 1 d .
O11 O 0.05386(18) 0.77825(17) 0.15101(13) 0.0391(5) Uani 1 1 d .
O12 O 0.8329(2) 0.5670(2) -0.50712(16) 0.0589(6) Uani 1 1 d .
O13 O 0.14689(17) 0.92344(18) -0.48512(12) 0.0423(5) Uani 1 1 d .
O14 O 0.22468(18) 0.70986(19) -0.53295(12) 0.0406(5) Uani 1 1 d .
O15 O -0.65228(17) 0.51572(16) 0.11107(12) 0.0330(4) Uani 1 1 d .
O16 O -0.71910(15) 0.54796(15) 0.27493(12) 0.0318(4) Uani 1 1 d .
O17 O 0.44961(19) 0.97227(17) 0.28384(14) 0.0431(5) Uani 1 1 d .
O18 O 0.53029(16) 0.92663(16) 0.12034(14) 0.0433(5) Uani 1 1 d .
O19 O -1.1128(3) 0.8402(2) 0.52361(17) 0.0765(8) Uani 1 1 d .
C1 C 0.0518(2) 0.6989(2) -0.10164(16) 0.0274(6) Uani 1 1 d .
C2 C 0.0936(2) 0.7252(2) -0.19469(16) 0.0267(5) Uani 1 1 d .
C3 C 0.1052(3) 0.8276(2) -0.21212(17) 0.0351(6) Uani 1 1 d .
H3 H 0.0877 0.8804 -0.1656 0.042 Uiso 1 1 calc R
C4 C 0.1427(3) 0.8511(2) -0.29820(17) 0.0340(6) Uani 1 1 d .
H4 H 0.1504 0.9195 -0.3103 0.041 Uiso 1 1 calc R
C5 C 0.1685(2) 0.7712(2) -0.36614(15) 0.0256(5) Uani 1 1 d .
C6 C 0.1566(3) 0.6698(3) -0.34999(17) 0.0342(6) Uani 1 1 d .
H6 H 0.1730 0.6177 -0.3965 0.041 Uiso 1 1 calc R
C7 C 0.1200(3) 0.6469(2) -0.26390(17) 0.0328(6) Uani 1 1 d .
H7 H 0.1129 0.5781 -0.2522 0.039 Uiso 1 1 calc R
C8 C 0.3796(2) 0.7611(2) -0.49446(15) 0.0261(5) Uani 1 1 d .
C9 C 0.4211(2) 0.8408(2) -0.52841(17) 0.0320(6) Uani 1 1 d .
H9 H 0.3650 0.9164 -0.5408 0.038 Uiso 1 1 calc R
C10 C 0.5475(2) 0.8067(2) -0.54384(17) 0.0319(6) Uani 1 1 d .
H10 H 0.5764 0.8596 -0.5675 0.038 Uiso 1 1 calc R
C11 C 0.6314(2) 0.6953(2) -0.52461(15) 0.0258(5) Uani 1 1 d .
C12 C 0.5878(2) 0.6157(2) -0.49059(17) 0.0303(6) Uani 1 1 d .
H12 H 0.6437 0.5401 -0.4782 0.036 Uiso 1 1 calc R
C13 C 0.4620(2) 0.6486(2) -0.47515(17) 0.0314(6) Uani 1 1 d .
H13 H 0.4329 0.5957 -0.4520 0.038 Uiso 1 1 calc R
C14 C 0.7688(2) 0.6580(2) -0.53780(16) 0.0303(6) Uani 1 1 d .
C15 C -0.2438(2) 0.6658(2) 0.16329(16) 0.0224(5) Uani 1 1 d .
C16 C -0.3391(2) 0.6264(2) 0.16913(15) 0.0217(5) Uani 1 1 d .
C17 C -0.3361(2) 0.5711(2) 0.09550(16) 0.0273(5) Uani 1 1 d .
H17 H -0.2749 0.5587 0.0413 0.033 Uiso 1 1 calc R
C18 C -0.4239(2) 0.5342(2) 0.10238(16) 0.0269(5) Uani 1 1 d .
H18 H -0.4224 0.4977 0.0530 0.032 Uiso 1 1 calc R
C19 C -0.5135(2) 0.5525(2) 0.18334(15) 0.0214(5) Uani 1 1 d .
C20 C -0.5183(2) 0.6074(2) 0.25752(16) 0.0285(6) Uani 1 1 d .
H20 H -0.5794 0.6194 0.3117 0.034 Uiso 1 1 calc R
C21 C -0.4304(2) 0.6441(2) 0.24955(16) 0.0293(6) Uani 1 1 d .
H21 H -0.4326 0.6811 0.2990 0.035 Uiso 1 1 calc R
C22 C -0.5242(2) 0.3414(2) 0.19452(15) 0.0219(5) Uani 1 1 d .
C23 C -0.4451(3) 0.2657(2) 0.11692(18) 0.0382(7) Uani 1 1 d .
H23 H -0.4461 0.2951 0.0625 0.046 Uiso 1 1 calc R
C24 C -0.3642(3) 0.1451(2) 0.12182(19) 0.0403(7) Uani 1 1 d .
H24 H -0.3103 0.0929 0.0700 0.048 Uiso 1 1 calc R
C25 C -0.3625(2) 0.1012(2) 0.20220(18) 0.0282(6) Uani 1 1 d .
C26 C -0.4452(3) 0.1775(2) 0.27907(18) 0.0369(7) Uani 1 1 d .
H26 H -0.4462 0.1476 0.3335 0.044 Uiso 1 1 calc R
C27 C -0.5267(3) 0.2984(2) 0.27541(17) 0.0352(6) Uani 1 1 d .
H27 H -0.5826 0.3500 0.3271 0.042 Uiso 1 1 calc R
C28 C -0.2706(2) -0.0290(2) 0.2063(2) 0.0349(6) Uani 1 1 d .
C29 C 0.0612(2) 0.8024(2) 0.22302(18) 0.0271(6) Uani 1 1 d .
C30 C 0.1557(2) 0.8428(2) 0.21772(16) 0.0232(5) Uani 1 1 d .
C31 C 0.1545(2) 0.8904(2) 0.29386(17) 0.0299(6) Uani 1 1 d .
H31 H 0.0973 0.8953 0.3482 0.036 Uiso 1 1 calc R
C32 C 0.2386(2) 0.9307(2) 0.28870(17) 0.0317(6) Uani 1 1 d .
H32 H 0.2381 0.9632 0.3395 0.038 Uiso 1 1 calc R
C33 C 0.3231(2) 0.9224(2) 0.20785(17) 0.0248(5) Uani 1 1 d .
C34 C 0.3271(3) 0.8729(3) 0.13183(18) 0.0353(6) Uani 1 1 d .
H34 H 0.3858 0.8664 0.0777 0.042 Uiso 1 1 calc R
C35 C 0.2424(3) 0.8332(3) 0.13750(17) 0.0349(6) Uani 1 1 d .
H35 H 0.2438 0.7997 0.0868 0.042 Uiso 1 1 calc R
C36 C 0.3287(2) 1.1353(2) 0.19110(17) 0.0253(5) Uani 1 1 d .
C37 C 0.2519(3) 1.2165(2) 0.26632(18) 0.0348(6) Uani 1 1 d .
H37 H 0.2537 1.1909 0.3217 0.042 Uiso 1 1 calc R
C38 C 0.1721(3) 1.3365(2) 0.25852(18) 0.0335(6) Uani 1 1 d .
H38 H 0.1199 1.3917 0.3090 0.040 Uiso 1 1 calc R
C39 C 0.1693(2) 1.3751(2) 0.17582(16) 0.0232(5) Uani 1 1 d .
C40 C 0.2458(2) 1.2919(2) 0.10142(17) 0.0304(6) Uani 1 1 d .
H40 H 0.2433 1.3169 0.0460 0.036 Uiso 1 1 calc R
C41 C 0.3264(2) 1.1713(2) 0.10842(18) 0.0324(6) Uani 1 1 d .
H41 H 0.3780 1.1157 0.0581 0.039 Uiso 1 1 calc R
C42 C 0.0807(2) 1.5060(2) 0.17021(16) 0.0236(5) Uani 1 1 d .

loop_
_atom_site_aniso_label
_atom_site_aniso_U_11
_atom_site_aniso_U_22
_atom_site_aniso_U_33
_atom_site_aniso_U_23
_atom_site_aniso_U_13
_atom_site_aniso_U_12
Mn1 0.0244(3) 0.0186(3) 0.0192(3) 0.0028(2) -0.0041(2) -0.0127(2)
Mn2 0.01998(18) 0.0215(2) 0.02000(19) 0.00460(15) -0.00748(15) -0.01128(15)
Mn3 0.02303(19) 0.01950(19) 0.01792(18) 0.00204(14) -0.00606(15) -0.01140(15)
K1 0.0305(3) 0.0430(4) 0.0395(4) 0.0123(3) -0.0118(3) -0.0126(3)
S1 0.0255(3) 0.0404(4) 0.0201(3) 0.0094(3) -0.0059(2) -0.0178(3)
S2 0.0173(3) 0.0187(3) 0.0299(3) 0.0034(2) -0.0074(2) -0.0090(2)
S3 0.0226(3) 0.0203(3) 0.0509(4) 0.0138(3) -0.0185(3) -0.0127(3)
O1 0.0394(10) 0.0351(11) 0.0324(10) 0.0163(8) -0.0094(8) -0.0252(9)
O2 0.0169(8) 0.0227(9) 0.0282(9) 0.0003(7) -0.0027(7) -0.0098(7)
O3 0.0254(9) 0.0216(9) 0.0313(9) 0.0075(7) -0.0153(7) -0.0114(7)
O4 0.0327(10) 0.0435(11) 0.0250(9) 0.0089(8) -0.0078(8) -0.0254(9)
O5 0.0482(12) 0.0256(10) 0.0649(14) 0.0118(10) -0.0355(11) -0.0125(9)
O6 0.0310(10) 0.0433(11) 0.0325(10) -0.0009(8) -0.0117(8) -0.0233(9)
O7 0.0262(9) 0.0357(11) 0.0408(11) 0.0045(8) -0.0073(8) -0.0209(8)
O8 0.0281(9) 0.0218(9) 0.0347(10) 0.0009(8) -0.0060(8) -0.0061(8)
O9 0.0337(11) 0.0233(10) 0.0684(15) -0.0032(10) -0.0134(11) -0.0056(9)
O10 0.0846(16) 0.0503(13) 0.0201(10) 0.0056(9) -0.0064(10) -0.0456(12)
O11 0.0470(11) 0.0444(12) 0.0471(12) 0.0090(9) -0.0275(10) -0.0315(10)
O12 0.0380(12) 0.0594(14) 0.0862(17) 0.0449(13) -0.0325(12) -0.0259(11)
O13 0.0314(10) 0.0464(12) 0.0382(11) 0.0208(9) -0.0100(9) -0.0139(9)
O14 0.0440(11) 0.0644(14) 0.0255(10) 0.0043(9) -0.0114(9) -0.0356(11)
O15 0.0363(10) 0.0326(10) 0.0413(11) 0.0112(8) -0.0242(9) -0.0193(8)
O16 0.0199(8) 0.0263(9) 0.0395(11) -0.0031(8) 0.0022(8) -0.0107(7)
O17 0.0504(12) 0.0373(11) 0.0699(14) 0.0285(10) -0.0454(11) -0.0298(10)
O18 0.0214(9) 0.0261(10) 0.0720(15) 0.0080(10) -0.0047(9) -0.0105(8)
O19 0.101(2) 0.0600(16) 0.0590(16) -0.0046(13) -0.0096(15) -0.0415(15)
C1 0.0245(12) 0.0341(15) 0.0223(13) 0.0087(11) -0.0055(10) -0.0155(11)
C2 0.0273(13) 0.0281(13) 0.0239(13) 0.0062(11) -0.0046(10) -0.0157(11)
C3 0.0513(17) 0.0346(15) 0.0220(13) 0.0030(11) -0.0054(12) -0.0269(14)
C4 0.0476(16) 0.0327(15) 0.0264(14) 0.0083(12) -0.0073(12) -0.0267(13)
C5 0.0238(12) 0.0315(14) 0.0208(12) 0.0070(11) -0.0045(10) -0.0153(11)
C6 0.0406(15) 0.0410(16) 0.0231(13) -0.0004(12) -0.0029(12) -0.0256(13)
C7 0.0417(15) 0.0303(15) 0.0293(14) 0.0063(12) -0.0052(12) -0.0239(13)
C8 0.0242(12) 0.0324(14) 0.0199(12) 0.0042(10) -0.0040(10) -0.0146(11)
C9 0.0291(13) 0.0334(15) 0.0297(14) 0.0130(12) -0.0087(11) -0.0142(12)
C10 0.0307(14) 0.0347(15) 0.0322(14) 0.0127(12) -0.0067(11) -0.0205(12)
C11 0.0250(12) 0.0313(14) 0.0205(12) 0.0053(10) -0.0046(10) -0.0155(11)
C12 0.0301(13) 0.0267(14) 0.0326(14) 0.0090(11) -0.0097(11) -0.0140(11)
C13 0.0325(14) 0.0305(14) 0.0345(15) 0.0083(12) -0.0079(12) -0.0203(12)
C14 0.0284(13) 0.0391(16) 0.0241(13) 0.0081(12) -0.0067(11) -0.0188(12)
C15 0.0182(11) 0.0165(12) 0.0295(13) 0.0019(10) -0.0092(10) -0.0056(9)
C16 0.0182(11) 0.0193(12) 0.0249(12) 0.0016(10) -0.0063(10) -0.0078(10)
C17 0.0250(12) 0.0340(14) 0.0225(13) 0.0008(11) -0.0025(10) -0.0172(11)
C18 0.0301(13) 0.0341(14) 0.0225(13) 0.0005(11) -0.0062(10) -0.0214(12)
C19 0.0173(11) 0.0196(12) 0.0280(13) 0.0040(10) -0.0076(10) -0.0097(10)
C20 0.0257(13) 0.0348(15) 0.0234(13) -0.0032(11) 0.0008(10) -0.0183(11)
C21 0.0312(13) 0.0357(15) 0.0249(13) -0.0044(11) -0.0052(11) -0.0210(12)
C22 0.0190(11) 0.0185(12) 0.0263(13) 0.0008(10) -0.0060(10) -0.0085(10)
C23 0.0476(17) 0.0276(15) 0.0266(14) 0.0033(12) -0.0068(13) -0.0124(13)
C24 0.0428(16) 0.0263(15) 0.0323(15) -0.0057(12) -0.0032(13) -0.0073(13)
C25 0.0236(12) 0.0196(13) 0.0428(16) 0.0024(11) -0.0140(12) -0.0098(10)
C26 0.0443(16) 0.0260(14) 0.0307(15) 0.0067(12) -0.0148(13) -0.0093(12)
C27 0.0384(15) 0.0251(14) 0.0268(14) 0.0007(11) -0.0078(12) -0.0063(12)
C28 0.0252(13) 0.0230(14) 0.061(2) 0.0031(14) -0.0205(14) -0.0110(11)
C29 0.0248(13) 0.0195(12) 0.0415(16) 0.0074(11) -0.0180(12) -0.0106(10)
C30 0.0223(12) 0.0210(12) 0.0294(13) 0.0049(10) -0.0097(10) -0.0125(10)
C31 0.0322(14) 0.0402(16) 0.0248(13) 0.0070(11) -0.0078(11) -0.0247(12)
C32 0.0371(14) 0.0419(16) 0.0283(14) 0.0056(12) -0.0138(12) -0.0268(13)
C33 0.0218(12) 0.0195(12) 0.0369(14) 0.0086(11) -0.0138(11) -0.0113(10)
C34 0.0357(15) 0.0444(17) 0.0300(14) 0.0011(12) -0.0014(12) -0.0281(13)
C35 0.0424(15) 0.0448(17) 0.0269(14) -0.0009(12) -0.0083(12) -0.0297(14)
C36 0.0228(12) 0.0199(12) 0.0385(15) 0.0086(11) -0.0130(11) -0.0132(10)
C37 0.0451(16) 0.0289(15) 0.0318(15) 0.0110(12) -0.0199(13) -0.0159(13)
C38 0.0405(15) 0.0266(14) 0.0293(14) 0.0034(11) -0.0135(12) -0.0127(12)
C39 0.0216(12) 0.0211(12) 0.0312(13) 0.0071(10) -0.0118(10) -0.0122(10)
C40 0.0337(14) 0.0241(13) 0.0276(14) 0.0076(11) -0.0101(11) -0.0106(11)
C41 0.0295(13) 0.0227(13) 0.0316(14) 0.0017(11) -0.0028(11) -0.0071(11)
C42 0.0197(11) 0.0216(13) 0.0333(14) 0.0070(11) -0.0105(11) -0.0123(10)

loop_
_atom_type_symbol
_atom_type_description
_atom_type_scat_dispersion_real
_atom_type_scat_dispersion_imag
_atom_type_scat_source
Mn Mn 0.3368 0.7283 'International Tables Vol C Tables 4.2.6.8 and 6.1.1.4'
K K 0.2009 0.2494 'International Tables Vol C Tables 4.2.6.8 and 6.1.1.4'
S S 0.1246 0.1234 'International Tables Vol C Tables 4.2.6.8 and 6.1.1.4'
O O 0.0106 0.0060 'International Tables Vol C Tables 4.2.6.8 and 6.1.1.4'
C C 0.0033 0.0016 'International Tables Vol C Tables 4.2.6.8 and 6.1.1.4'
H H 0.0000 0.0000 'International Tables Vol C Tables 4.2.6.8 and 6.1.1.4'

loop_
_geom_angle_atom_site_label_1
_geom_angle_atom_site_label_2
_geom_angle_atom_site_label_3
_geom_angle
_geom_angle_site_symmetry_1
_geom_angle_site_symmetry_3
O1 Mn1 O1 180.0(0) . 2_565
O1 Mn1 O2 92.20(7) . .
O1 Mn1 O2 87.80(7) 2_565 .
O1 Mn1 O2 87.80(7) . 2_565
O1 Mn1 O2 92.20(7) 2_565 2_565
O2 Mn1 O2 180.0 . 2_565
O1 Mn1 O3 86.99(7) . 2_575
O1 Mn1 O3 93.01(7) 2_565 2_575
O2 Mn1 O3 103.50(6) . 2_575
O2 Mn1 O3 76.50(6) 2_565 2_575
O1 Mn1 O3 93.01(7) . 1_545
O1 Mn1 O3 86.99(7) 2_565 1_545
O2 Mn1 O3 76.50(6) . 1_545
O2 Mn1 O3 103.50(6) 2_565 1_545
O3 Mn1 O3 180.0(0) 2_575 1_545
O1 Mn1 Mn3 113.29(5) . 2_565
O1 Mn1 Mn3 66.71(5) 2_565 2_565
O2 Mn1 Mn3 134.30(4) . 2_565
O2 Mn1 Mn3 45.70(4) 2_565 2_565
O3 Mn1 Mn3 45.10(4) 2_575 2_565
O3 Mn1 Mn3 134.90(4) 1_545 2_565
O1 Mn1 Mn3 66.71(5) . .
O1 Mn1 Mn3 113.29(5) 2_565 .
O2 Mn1 Mn3 45.70(4) . .
O2 Mn1 Mn3 134.30(4) 2_565 .
O3 Mn1 Mn3 134.90(4) 2_575 .
O3 Mn1 Mn3 45.10(4) 1_545 .
Mn3 Mn1 Mn3 180.0(0) 2_565 .
O4 Mn2 O5 108.68(8) 1_456 1_565
O4 Mn2 O6 105.47(7) 1_456 .
O5 Mn2 O6 91.18(7) 1_565 .
O4 Mn2 O7 94.03(7) 1_456 .
O5 Mn2 O7 89.89(7) 1_565 .
O6 Mn2 O7 158.98(7) . .
O4 Mn2 O8 96.43(7) 1_456 1_545
O5 Mn2 O8 154.72(8) 1_565 1_545
O6 Mn2 O8 84.69(7) . 1_545
O7 Mn2 O8 85.41(7) . 1_545
O4 Mn2 Mn3 167.28(5) 1_456 .
O5 Mn2 Mn3 83.73(6) 1_565 .
O6 Mn2 Mn3 70.68(5) . .
O7 Mn2 Mn3 88.59(5) . .
O8 Mn2 Mn3 71.34(5) 1_545 .
O4 Mn2 K1 53.85(5) 1_456 1_655
O5 Mn2 K1 129.75(6) 1_565 1_655
O6 Mn2 K1 136.79(5) . 1_655
O7 Mn2 K1 51.70(5) . 1_655
O8 Mn2 K1 63.97(5) 1_545 1_655
Mn3 Mn2 K1 120.338(15) . 1_655
O9 Mn3 O10 99.46(9) 1_565 .
O9 Mn3 O11 91.23(8) 1_565 .
O10 Mn3 O11 101.03(8) . .
O9 Mn3 O3 153.25(8) 1_565 1_545
O10 Mn3 O3 106.36(8) . 1_545
O11 Mn3 O3 90.62(7) . 1_545
O9 Mn3 O2 89.36(7) 1_565 .
O10 Mn3 O2 108.60(7) . .
O11 Mn3 O2 149.85(7) . .
O3 Mn3 O2 76.02(6) 1_545 .
O9 Mn3 Mn2 71.31(6) 1_565 .
O10 Mn3 Mn2 163.59(6) . .
O11 Mn3 Mn2 66.46(6) . .
O3 Mn3 Mn2 85.08(4) 1_545 .
O2 Mn3 Mn2 85.30(4) . .
O9 Mn3 Mn1 131.98(6) 1_565 .
O10 Mn3 Mn1 86.06(6) . .
O11 Mn3 Mn1 134.81(6) . .
O3 Mn3 Mn1 45.32(4) 1_545 .
O2 Mn3 Mn1 44.87(4) . .
Mn2 Mn3 Mn1 110.259(13) . .
O16 K1 O12 97.53(7) . 2_565
O16 K1 O19 137.68(7) . .
O12 K1 O19 114.66(8) 2_565 .
O16 K1 O7 75.55(5) . 1_455
O12 K1 O7 170.52(7) 2_565 1_455
O19 K1 O7 74.54(7) . 1_455
O16 K1 O4 126.88(5) . 1_356
O12 K1 O4 117.73(6) 2_565 1_356
O19 K1 O4 61.42(7) . 1_356
O7 K1 O4 63.71(5) 1_455 1_356
O16 K1 O14 76.59(5) . 1_456
O12 K1 O14 88.78(6) 2_565 1_456
O19 K1 O14 77.38(7) . 1_456
O7 K1 O14 95.77(5) 1_455 1_456
O4 K1 O14 137.16(6) 1_356 1_456
O16 K1 O8 69.47(5) . 1_445
O12 K1 O8 115.91(7) 2_565 1_445
O19 K1 O8 114.80(7) . 1_445
O7 K1 O8 55.83(5) 1_455 1_445
O4 K1 O8 59.98(5) 1_356 1_445
O14 K1 O8 139.84(5) 1_456 1_445
O16 K1 O12 136.12(6) . 1_356
O12 K1 O12 77.35(6) 2_565 1_356
O19 K1 O12 79.91(7) . 1_356
O7 K1 O12 102.99(5) 1_455 1_356
O4 K1 O12 40.50(5) 1_356 1_356
O14 K1 O12 145.36(6) 1_456 1_356
O8 K1 O12 73.94(5) 1_445 1_356
O16 K1 C14 134.89(6) . 1_356
O12 K1 C14 97.59(7) 2_565 1_356
O19 K1 C14 69.44(8) . 1_356
O7 K1 C14 83.31(6) 1_455 1_356
O4 K1 C14 20.19(5) 1_356 1_356
O14 K1 C14 145.85(6) 1_456 1_356
O8 K1 C14 65.68(5) 1_445 1_356
O12 K1 C14 20.31(5) 1_356 1_356
O16 K1 Mn2 93.63(4) . 1_455
O12 K1 Mn2 140.56(5) 2_565 1_455
O19 K1 Mn2 78.94(6) . 1_455
O7 K1 Mn2 35.91(3) 1_455 1_455
O4 K1 Mn2 34.22(3) 1_356 1_455
O14 K1 Mn2 130.65(4) 1_456 1_455
O8 K1 Mn2 35.98(3) 1_445 1_455
O12 K1 Mn2 68.61(4) 1_356 1_455
C14 K1 Mn2 50.61(4) 1_356 1_455
O16 K1 K1 125.82(5) . 2_366
O12 K1 K1 43.75(5) 2_565 2_366
O19 K1 K1 96.46(6) . 2_366
O7 K1 K1 135.94(4) 1_455 2_366
O4 K1 K1 74.03(4) 1_356 2_366
O14 K1 K1 124.82(4) 1_456 2_366
O8 K1 K1 92.97(4) 1_445 2_366
O12 K1 K1 33.60(3) 1_356 2_366
C14 K1 K1 53.85(4) 1_356 2_366
Mn2 K1 K1 100.34(2) 1_455 2_366
O13 S1 O14 118.77(12) . .
O13 S1 C5 109.25(11) . .
O14 S1 C5 107.83(12) . .
O13 S1 C8 108.51(12) . .
O14 S1 C8 107.65(11) . .
C5 S1 C8 103.82(11) . .
O15 S2 O16 119.51(11) . .
O15 S2 C22 108.79(11) . .
O16 S2 C22 107.82(11) . .
O15 S2 C19 108.65(11) . .
O16 S2 C19 108.14(11) . .
C22 S2 C19 102.63(11) . .
O18 S3 O17 120.20(12) . .
O18 S3 C33 108.44(12) . .
O17 S3 C33 108.21(12) . .
O18 S3 C36 108.36(12) . .
O17 S3 C36 108.25(12) . .
C33 S3 C36 101.83(11) . .
C1 O1 Mn1 145.39(17) . .
C15 O2 Mn1 128.42(15) . .
C15 O2 Mn3 115.53(14) . .
Mn1 O2 Mn3 89.42(5) . .
C42 O3 Mn3 117.59(15) . 1_565
C42 O3 Mn1 128.91(15) . 1_565
Mn3 O3 Mn1 89.58(5) 1_565 1_565
C14 O4 Mn2 133.36(16) . 1_654
C14 O4 K1 107.07(15) . 1_754
Mn2 O4 K1 91.93(6) 1_654 1_754
C28 O5 Mn2 119.62(18) . 1_545
C15 O6 Mn2 143.80(17) . .
C29 O7 Mn2 112.54(15) . .
C29 O7 K1 127.15(15) . 1_655
Mn2 O7 K1 92.39(6) . 1_655
C42 O8 Mn2 140.52(16) . 1_565
C42 O8 K1 134.18(14) . 1_665
Mn2 O8 K1 80.05(5) 1_565 1_665
C28 O9 Mn3 138.14(19) . 1_545
C1 O10 Mn3 117.76(17) . .
C29 O11 Mn3 147.28(19) . .
C14 O12 K1 168.13(19) . 2_565
C14 O12 K1 88.21(16) . 1_754
K1 O12 K1 102.65(6) 2_565 1_754
S1 O14 K1 145.26(11) . 1_654
S2 O16 K1 168.91(11) . .
O10 C1 O1 123.8(2) . .
O10 C1 C2 118.8(2) . .
O1 C1 C2 117.3(2) . .
C7 C2 C3 119.8(2) . .
C7 C2 C1 119.3(2) . .
C3 C2 C1 120.9(2) . .
C4 C3 C2 120.2(2) . .
C3 C4 C5 118.9(2) . .
C6 C5 C4 121.7(2) . .
C6 C5 S1 118.60(19) . .
C4 C5 S1 119.70(19) . .
C7 C6 C5 119.0(2) . .
C6 C7 C2 120.5(2) . .
C9 C8 C13 121.0(2) . .
C9 C8 S1 121.17(19) . .
C13 C8 S1 117.80(19) . .
C8 C9 C10 119.0(2) . .
C11 C10 C9 121.0(2) . .
C10 C11 C12 119.1(2) . .
C10 C11 C14 121.9(2) . .
C12 C11 C14 118.9(2) . .
C13 C12 C11 120.4(2) . .
C12 C13 C8 119.4(2) . .
O12 C14 O4 124.2(2) . .
O12 C14 C11 118.9(2) . .
O4 C14 C11 116.9(2) . .
O12 C14 K1 71.48(15) . 1_754
O4 C14 K1 52.73(12) . 1_754
C11 C14 K1 169.46(18) . 1_754
O6 C15 O2 123.7(2) . .
O6 C15 C16 117.0(2) . .
O2 C15 C16 119.3(2) . .
C21 C16 C17 119.3(2) . .
C21 C16 C15 119.5(2) . .
C17 C16 C15 121.2(2) . .
C18 C17 C16 120.4(2) . .
C19 C18 C17 119.1(2) . .
C18 C19 C20 121.6(2) . .
C18 C19 S2 117.93(18) . .
C20 C19 S2 120.47(18) . .
C19 C20 C21 118.7(2) . .
C20 C21 C16 121.0(2) . .
C27 C22 C23 121.3(2) . .
C27 C22 S2 118.80(18) . .
C23 C22 S2 119.83(19) . .
C22 C23 C24 118.6(2) . .
C25 C24 C23 120.9(2) . .
C24 C25 C26 119.6(2) . .
C24 C25 C28 120.2(2) . .
C26 C25 C28 120.2(2) . .
C25 C26 C27 120.2(2) . .
C22 C27 C26 119.3(2) . .
O5 C28 O9 125.3(2) . .
O5 C28 C25 118.1(3) . .
O9 C28 C25 116.7(3) . .
O11 C29 O7 124.9(2) . .
O11 C29 C30 116.4(2) . .
O7 C29 C30 118.7(2) . .
C35 C30 C31 120.1(2) . .
C35 C30 C29 120.2(2) . .
C31 C30 C29 119.7(2) . .
C32 C31 C30 119.8(2) . .
C33 C32 C31 119.4(2) . .
C32 C33 C34 121.5(2) . .
C32 C33 S3 119.20(19) . .
C34 C33 S3 119.3(2) . .
C33 C34 C35 118.8(2) . .
C30 C35 C34 120.5(2) . .
C37 C36 C41 121.1(2) . .
C37 C36 S3 119.52(19) . .
C41 C36 S3 119.26(19) . .
C36 C37 C38 119.4(2) . .
C37 C38 C39 120.5(2) . .
C40 C39 C38 119.2(2) . .
C40 C39 C42 121.9(2) . .
C38 C39 C42 118.9(2) . .
C39 C40 C41 120.8(2) . .
C36 C41 C40 119.0(2) . .
O8 C42 O3 123.6(2) . .
O8 C42 C39 117.7(2) . .
O3 C42 C39 118.7(2) . .

loop_
_geom_bond_atom_site_label_1
_geom_bond_atom_site_label_2
_geom_bond_distance
_geom_bond_site_symmetry_2
Mn1 O1 2.0620(17) .
Mn1 O1 2.0620(17) 2_565
Mn1 O2 2.2249(15) .
Mn1 O2 2.2249(15) 2_565
Mn1 O3 2.2421(15) 2_575
Mn1 O3 2.2421(15) 1_545
Mn1 Mn3 3.1533(3) 2_565
Mn1 Mn3 3.1533(3) .
Mn2 O4 2.0465(17) 1_456
Mn2 O5 2.0839(18) 1_565
Mn2 O6 2.1172(16) .
Mn2 O7 2.1353(17) .
Mn2 O8 2.1695(17) 1_545
Mn2 Mn3 3.0866(5) .
Mn2 K1 3.6373(7) 1_655
Mn3 O9 2.0504(18) 1_565
Mn3 O10 2.0587(19) .
Mn3 O11 2.0621(17) .
Mn3 O3 2.2339(16) 1_545
Mn3 O2 2.2570(16) .
K1 O16 2.6776(18) .
K1 O12 2.679(2) 2_565
K1 O19 2.781(3) .
K1 O7 2.8569(19) 1_455
K1 O4 2.9389(18) 1_356
K1 O14 2.9393(19) 1_456
K1 O8 3.3182(19) 1_445
K1 O12 3.349(2) 1_356
K1 C14 3.530(3) 1_356
K1 Mn2 3.6373(7) 1_455
K1 K1 4.7249(13) 2_366
S1 O13 1.434(2) .
S1 O14 1.4415(19) .
S1 C5 1.767(2) .
S1 C8 1.773(2) .
S2 O15 1.4356(17) .
S2 O16 1.4407(18) .
S2 C22 1.766(2) .
S2 C19 1.771(2) .
S3 O18 1.432(2) .
S3 O17 1.434(2) .
S3 C33 1.772(2) .
S3 C36 1.773(2) .
O1 C1 1.251(3) .
O2 C15 1.280(3) .
O3 C42 1.284(3) .
O3 Mn3 2.2339(16) 1_565
O3 Mn1 2.2421(15) 1_565
O4 C14 1.275(3) .
O4 Mn2 2.0465(17) 1_654
O4 K1 2.9389(18) 1_754
O5 C28 1.254(3) .
O5 Mn2 2.0839(18) 1_545
O6 C15 1.246(3) .
O7 C29 1.257(3) .
O7 K1 2.8569(19) 1_655
O8 C42 1.245(3) .
O8 Mn2 2.1695(17) 1_565
O8 K1 3.3182(19) 1_665
O9 C28 1.254(3) .
O9 Mn3 2.0504(18) 1_545
O10 C1 1.248(3) .
O11 C29 1.252(3) .
O12 C14 1.226(3) .
O12 K1 2.679(2) 2_565
O12 K1 3.349(2) 1_754
O14 K1 2.9393(19) 1_654
C1 C2 1.498(3) .
C2 C7 1.382(3) .
C2 C3 1.392(4) .
C3 C4 1.380(4) .
C4 C5 1.381(3) .
C5 C6 1.379(4) .
C6 C7 1.376(4) .
C8 C9 1.380(4) .
C8 C13 1.387(3) .
C9 C10 1.386(4) .
C10 C11 1.384(3) .
C11 C12 1.395(3) .
C11 C14 1.516(3) .
C12 C13 1.382(3) .
C14 K1 3.530(3) 1_754
C15 C16 1.503(3) .
C16 C21 1.384(3) .
C16 C17 1.390(3) .
C17 C18 1.387(3) .
C18 C19 1.378(3) .
C19 C20 1.383(3) .
C20 C21 1.384(3) .
C22 C27 1.374(3) .
C22 C23 1.379(3) .
C23 C24 1.383(4) .
C24 C25 1.375(4) .
C25 C26 1.379(4) .
C25 C28 1.502(3) .
C26 C27 1.382(3) .
C29 C30 1.505(3) .
C30 C35 1.377(4) .
C30 C31 1.386(3) .
C31 C32 1.380(3) .
C32 C33 1.375(4) .
C33 C34 1.378(3) .
C34 C35 1.382(4) .
C36 C37 1.379(4) .
C36 C41 1.379(4) .
C37 C38 1.386(4) .
C38 C39 1.389(3) .
C39 C40 1.382(3) .
C39 C42 1.503(3) .
C40 C41 1.390(3) .
